data_4101262
loop_
_publ_author_name
'Soldatov, Dmitriy V'
'Moudrakovski, Igor L'
'Grachev, Eugeny V'
'Ripmeester, John A'

_publ_section_title
;
 Micropores in crystalline dipeptides as seen from the crystal
 structure, He pycnometry, and 129Xe NMR spectroscopy.
;
_journal_issue 20
_journal_name_full 'Journal of the American Chemical Society'
_journal_page_first 6737
_journal_page_last 6744
_journal_paper_doi 10.1021/ja060474j
_journal_volume 128
_journal_year 2006
_chemical_formula_sum 'C9 H18 N2 O3'
_chemical_formula_weight 202.25
_chemical_name_common Ala-Ile
_chemical_name_systematic
;
 L-Alanyl-L-Isoleucine
;
_space_group_IT_number 169
_symmetry_cell_setting hexagonal
_symmetry_space_group_name_Hall 'P 61'
_symmetry_space_group_name_H-M 'P 61'
_atom_sites_solution_hydrogens geom
_atom_sites_solution_primary direct
_atom_sites_solution_secondary difmap
_audit_creation_method SHELXL-97
_cell_angle_alpha 90.00
_cell_angle_beta 90.00
_cell_angle_gamma 120.00
_cell_formula_units_Z 6
_cell_length_a 14.261(2)
_cell_length_b 14.261(2)
_cell_length_c 10.221(1)
_cell_measurement_reflns_used 7477
_cell_measurement_temperature 293(2)
_cell_volume 1800.2(4)
_computing_structure_refinement 'SHELXL-97 (Sheldrick, 1997)'
_diffrn_ambient_temperature 293(2)
_diffrn_measured_fraction_theta_full 0.987
_diffrn_measured_fraction_theta_max 0.987
_diffrn_measurement_device_type 'SMART CCD'
_diffrn_radiation_monochromator graphite
_diffrn_radiation_source 'fine-focus sealed tube'
_diffrn_radiation_type MoK\a
_diffrn_radiation_wavelength 0.71073
_diffrn_reflns_av_R_equivalents 0.0225
_diffrn_reflns_av_sigmaI/netI 0.0139
_diffrn_reflns_limit_h_max 19
_diffrn_reflns_limit_h_min -19
_diffrn_reflns_limit_k_max 19
_diffrn_reflns_limit_k_min -19
_diffrn_reflns_limit_l_max 13
_diffrn_reflns_limit_l_min -13
_diffrn_reflns_number 20822
_diffrn_reflns_theta_full 28.76
_diffrn_reflns_theta_max 28.76
_diffrn_reflns_theta_min 2.59
_exptl_absorpt_coefficient_mu 0.084
_exptl_crystal_colour white
_exptl_crystal_density_diffrn 1.119
_exptl_crystal_density_method 'not measured'
_exptl_crystal_description prism
_exptl_crystal_F_000 660
_exptl_crystal_size_max 0.5
_exptl_crystal_size_mid 0.2
_exptl_crystal_size_min 0.2
_refine_diff_density_max 0.238
_refine_diff_density_min -0.133
_refine_diff_density_rms 0.031
_refine_ls_abs_structure_details 'Flack H D (1983), Acta Cryst. A39, 876-881'
_refine_ls_abs_structure_Flack -0.4(8)
_refine_ls_extinction_method none
_refine_ls_goodness_of_fit_ref 1.022
_refine_ls_hydrogen_treatment mixed
_refine_ls_matrix_type full
_refine_ls_number_parameters 131
_refine_ls_number_reflns 3051
_refine_ls_number_restraints 1
_refine_ls_restrained_S_all 1.022
_refine_ls_R_factor_all 0.0367
_refine_ls_R_factor_gt 0.0343
_refine_ls_shift/su_max 0.000
_refine_ls_shift/su_mean 0.000
_refine_ls_structure_factor_coef Fsqd
_refine_ls_weighting_details 'calc w=1/[\s^2^(Fo^2^)+(0.0588P)^2^+0.1291P] where P=(Fo^2^+2Fc^2^)/3'
_refine_ls_weighting_scheme calc
_refine_ls_wR_factor_gt 0.0884
_refine_ls_wR_factor_ref 0.0898
_reflns_number_gt 2883
_reflns_number_total 3051
_reflns_threshold_expression >2sigma(I)
_cod_data_source_file ja060474jsi20060127_041409.cif
_cod_data_source_block ai
_cod_original_sg_symbol_H-M P61
_cod_database_code 4101262

loop_
_symmetry_equiv_pos_as_xyz
'x, y, z'
'-x, -y, z+1/2'
'-y, x-y, z+1/3'
'-x+y, -x, z+2/3'
'x-y, x, z+1/6'
'y, -x+y, z+5/6'

loop_
_atom_site_label
_atom_site_type_symbol
_atom_site_fract_x
_atom_site_fract_y
_atom_site_fract_z
_atom_site_U_iso_or_equiv
_atom_site_adp_type
_atom_site_occupancy
_atom_site_symmetry_multiplicity
_atom_site_calc_flag
_atom_site_refinement_flags
C1 C 0.78254(8) 0.27226(8) 0.45584(11) 0.0268(2) Uani 1 1 d .
H1 H 0.8282 0.3190 0.5268 0.032 Uiso 1 1 calc R
N1 N 0.66916(7) 0.20575(7) 0.50241(9) 0.02841(18) Uani 1 1 d .
H1A H 0.6265 0.1697 0.4353 0.043 Uiso 1 1 calc R
H1B H 0.6473 0.2487 0.5373 0.043 Uiso 1 1 calc R
H1C H 0.6658 0.1590 0.5625 0.043 Uiso 1 1 calc R
C5 C 0.82501(13) 0.19954(13) 0.41022(15) 0.0476(3) Uani 1 1 d .
H5A H 0.8197 0.1523 0.4803 0.071 Uiso 1 1 calc R
H5B H 0.8994 0.2431 0.3843 0.071 Uiso 1 1 calc R
H5C H 0.7829 0.1571 0.3371 0.071 Uiso 1 1 calc R
C2 C 0.77842(8) 0.34168(8) 0.34474(10) 0.0269(2) Uani 1 1 d .
O1 O 0.69346(7) 0.30749(7) 0.28248(10) 0.0422(2) Uani 1 1 d .
N2 N 0.86770(7) 0.43448(8) 0.32001(9) 0.02810(19) Uani 1 1 d .
H2 H 0.9236 0.4544 0.3690 0.034 Uiso 1 1 calc R
C3 C 0.87365(9) 0.50411(9) 0.21120(10) 0.0281(2) Uani 1 1 d .
H3 H 0.8092 0.4633 0.1566 0.034 Uiso 1 1 calc R
C4 C 0.97391(8) 0.53356(10) 0.12676(11) 0.0308(2) Uani 1 1 d .
O2 O 1.05830(8) 0.55630(11) 0.18545(10) 0.0593(3) Uani 1 1 d .
O3 O 0.96386(7) 0.53792(8) 0.00604(8) 0.0393(2) Uani 1 1 d .
C6 C 0.87481(11) 0.60725(10) 0.26031(13) 0.0392(3) Uani 1 1 d .
H6 H 0.9354 0.6445 0.3215 0.047 Uiso 1 1 calc R
C7 C 0.8920(2) 0.68416(17) 0.1478(2) 0.0793(7) Uani 1 1 d .
H7A H 0.8322 0.6501 0.0882 0.119 Uiso 1 1 calc R
H7B H 0.9579 0.7016 0.1028 0.119 Uiso 1 1 calc R
H7C H 0.8969 0.7493 0.1816 0.119 Uiso 1 1 calc R
C8 C 0.77003(15) 0.57766(14) 0.3338(2) 0.0556(4) Uani 1 1 d .
H8A H 0.7099 0.5436 0.2730 0.067 Uiso 1 1 calc R
H8B H 0.7588 0.5249 0.4009 0.067 Uiso 1 1 calc R
C9 C 0.7687(2) 0.67338(18) 0.3978(2) 0.0706(5) Uani 1 1 d .
H9A H 0.8333 0.7138 0.4487 0.106 Uiso 1 1 calc R
H9B H 0.7065 0.6474 0.4536 0.106 Uiso 1 1 calc R
H9C H 0.7655 0.7192 0.3313 0.106 Uiso 1 1 calc R

loop_
_atom_site_aniso_label
_atom_site_aniso_U_11
_atom_site_aniso_U_22
_atom_site_aniso_U_33
_atom_site_aniso_U_23
_atom_site_aniso_U_13
_atom_site_aniso_U_12
C1 0.0277(5) 0.0273(5) 0.0237(5) 0.0016(4) -0.0007(4) 0.0124(4)
N1 0.0293(4) 0.0254(4) 0.0244(4) 0.0006(3) 0.0000(3) 0.0091(3)
C5 0.0592(8) 0.0516(8) 0.0482(8) 0.0063(6) 0.0084(6) 0.0398(7)
C2 0.0273(5) 0.0285(5) 0.0240(5) 0.0016(4) -0.0002(4) 0.0132(4)
O1 0.0316(4) 0.0383(4) 0.0427(5) 0.0111(4) -0.0118(4) 0.0070(3)
N2 0.0240(4) 0.0328(4) 0.0233(4) 0.0052(3) -0.0008(3) 0.0110(3)
C3 0.0252(5) 0.0333(5) 0.0224(5) 0.0056(4) 0.0015(4) 0.0121(4)
C4 0.0237(5) 0.0366(5) 0.0279(6) 0.0061(4) 0.0016(4) 0.0119(4)
O2 0.0283(4) 0.1002(9) 0.0424(6) 0.0271(6) 0.0022(4) 0.0270(5)
O3 0.0292(4) 0.0585(5) 0.0243(4) 0.0009(4) 0.0012(3) 0.0174(4)
C6 0.0453(7) 0.0348(6) 0.0367(7) 0.0036(5) 0.0038(5) 0.0195(5)
C7 0.1322(19) 0.0640(10) 0.0664(12) 0.0333(10) 0.0425(13) 0.0675(13)
C8 0.0637(9) 0.0516(8) 0.0588(9) 0.0043(7) 0.0181(8) 0.0343(7)
C9 0.1045(16) 0.0825(13) 0.0549(9) -0.0023(9) 0.0098(10) 0.0693(13)

loop_
_atom_type_symbol
_atom_type_description
_atom_type_scat_dispersion_real
_atom_type_scat_dispersion_imag
_atom_type_scat_source
C C 0.0033 0.0016 'International Tables Vol C Tables 4.2.6.8 and 6.1.1.4'
H H 0.0000 0.0000 'International Tables Vol C Tables 4.2.6.8 and 6.1.1.4'
N N 0.0061 0.0033 'International Tables Vol C Tables 4.2.6.8 and 6.1.1.4'
O O 0.0106 0.0060 'International Tables Vol C Tables 4.2.6.8 and 6.1.1.4'

loop_
_geom_angle_atom_site_label_1
_geom_angle_atom_site_label_2
_geom_angle_atom_site_label_3
_geom_angle
N1 C1 C5 110.00(10)
N1 C1 C2 105.66(8)
C5 C1 C2 111.94(10)
O1 C2 N2 124.11(10)
O1 C2 C1 118.44(9)
N2 C2 C1 117.44(9)
C2 N2 C3 121.58(9)
N2 C3 C4 110.00(9)
N2 C3 C6 111.58(9)
C4 C3 C6 110.86(9)
O2 C4 O3 126.08(11)
O2 C4 C3 116.77(10)
O3 C4 C3 117.03(9)
C7 C6 C8 110.65(14)
C7 C6 C3 111.19(12)
C8 C6 C3 110.63(11)
C9 C8 C6 114.31(15)

loop_
_geom_bond_atom_site_label_1
_geom_bond_atom_site_label_2
_geom_bond_distance
C1 N1 1.4856(13)
C1 C5 1.5127(16)
C1 C2 1.5269(14)
C2 O1 1.2329(14)
C2 N2 1.3233(13)
N2 C3 1.4649(13)
C3 C4 1.5379(14)
C3 C6 1.5463(17)
C4 O2 1.2342(14)
C4 O3 1.2473(14)
C6 C7 1.522(2)
C6 C8 1.531(2)
C8 C9 1.522(2)

loop_
_cod_related_entry_id
_cod_related_entry_database
_cod_related_entry_code
1 ChemSpider 5730850
